data_2238600
loop_
_publ_author_name
'Sharmila, P.'
'Jagadeesan, G.'
'Raju, Rajesh'
'Raghavachary, Raghunathan'
'Aravindhan, S.'

_publ_section_title
;
 Methyl
 9-hydroxy-15-methyl-2-oxo-11-(pyren-1-yl)-10-oxa-15-azatetracyclo[7.6.0.0^1,12^.0^3,8^]pentadeca-3(8),4,6-triene-12-carboxylate
;
_journal_issue 10
_journal_name_full 'Acta Crystallographica Section E'
_journal_page_first o1569
_journal_paper_doi 10.1107/S1600536813024951
_journal_volume 69
_journal_year 2013
_chemical_formula_iupac 'C32 H25 N O5'
_chemical_formula_moiety 'C32 H25 N O5'
_chemical_formula_sum 'C32 H25 N O5'
_chemical_formula_weight 503.53
_chemical_name_common
'Methyl 9-hydroxy-15-methyl-2-oxo-11-(pyren-1-yl)-10-oxa-15-azatetracyclo[7.6.0.0^1,12^.0^3,8^]pentadeca-3(8),4,6-triene-12-carboxylate'
_space_group_IT_number 15
_symmetry_cell_setting monoclinic
_symmetry_space_group_name_Hall '-C 2yc'
_symmetry_space_group_name_H-M 'C 1 2/c 1'
_atom_sites_solution_hydrogens geom
_atom_sites_solution_primary direct
_atom_sites_solution_secondary difmap
_audit_creation_method SHELXL-97
_cell_angle_alpha 90.00
_cell_angle_beta 96.5030(10)
_cell_angle_gamma 90.00
_cell_formula_units_Z 8
_cell_length_a 31.6964(6)
_cell_length_b 11.0325(2)
_cell_length_c 14.1965(3)
_cell_measurement_reflns_used 8834
_cell_measurement_temperature 293(2)
_cell_measurement_theta_max 31.20
_cell_measurement_theta_min 2.05
_cell_volume 4932.44(17)
_computing_cell_refinement 'APEX2 and SAINT (Bruker, 2004)'
_computing_data_collection 'APEX2 (Bruker, 2004)'
_computing_data_reduction 'SAINT and XPREP (Bruker, 2004)'
_computing_molecular_graphics '<i>ORTEP-3 for Windows</i> (Farrugia, 2012)'
_computing_publication_material '<i>PLATON</i> (Spek, 2009)'
_computing_structure_refinement '<i>SHELXL97</i> (Sheldrick, 2008)'
_computing_structure_solution '<i>SHELXS97</i> (Sheldrick, 2008)'
_diffrn_ambient_temperature 293(2)
_diffrn_measured_fraction_theta_full 0.996
_diffrn_measured_fraction_theta_max 0.996
_diffrn_measurement_device_type 'Bruker Kappa APEXII CCD'
_diffrn_measurement_method '\w and \f scan'
_diffrn_radiation_monochromator graphite
_diffrn_radiation_source 'fine-focus sealed tube'
_diffrn_radiation_type MoK\a
_diffrn_radiation_wavelength 0.71073
_diffrn_reflns_av_R_equivalents 0.0312
_diffrn_reflns_av_sigmaI/netI 0.0295
_diffrn_reflns_limit_h_max 37
_diffrn_reflns_limit_h_min -38
_diffrn_reflns_limit_k_max 13
_diffrn_reflns_limit_k_min -11
_diffrn_reflns_limit_l_max 17
_diffrn_reflns_limit_l_min -17
_diffrn_reflns_number 20953
_diffrn_reflns_theta_full 25.66
_diffrn_reflns_theta_max 25.66
_diffrn_reflns_theta_min 1.96
_diffrn_standards_decay_% 0
_exptl_absorpt_coefficient_mu 0.092
_exptl_absorpt_correction_T_max 0.9831
_exptl_absorpt_correction_T_min 0.9790
_exptl_absorpt_correction_type multi-scan
_exptl_absorpt_process_details '(SADABS; Bruker, 2004)'
_exptl_crystal_colour colourless
_exptl_crystal_density_diffrn 1.356
_exptl_crystal_density_method 'not measured'
_exptl_crystal_description block
_exptl_crystal_F_000 2112
_exptl_crystal_size_max 0.25
_exptl_crystal_size_mid 0.20
_exptl_crystal_size_min 0.20
_refine_diff_density_max 0.150
_refine_diff_density_min -0.177
_refine_ls_extinction_method none
_refine_ls_goodness_of_fit_ref 1.035
_refine_ls_hydrogen_treatment mixed
_refine_ls_matrix_type full
_refine_ls_number_parameters 347
_refine_ls_number_reflns 4661
_refine_ls_number_restraints 0
_refine_ls_restrained_S_all 1.035
_refine_ls_R_factor_all 0.0651
_refine_ls_R_factor_gt 0.0413
_refine_ls_shift/su_max 0.000
_refine_ls_shift/su_mean 0.000
_refine_ls_structure_factor_coef Fsqd
_refine_ls_weighting_details 'calc w=1/[\s^2^(Fo^2^)+(0.0547P)^2^+1.5070P] where P=(Fo^2^+2Fc^2^)/3'
_refine_ls_weighting_scheme calc
_refine_ls_wR_factor_gt 0.1013
_refine_ls_wR_factor_ref 0.1142
_reflns_number_gt 3280
_reflns_number_total 4661
_reflns_threshold_expression I>2\s(I)
_cod_data_source_file bt6925.cif
_cod_data_source_block I
_cod_original_sg_symbol_H-M 'C 2/c'
_cod_database_code 2238600

loop_
_symmetry_equiv_pos_as_xyz
'x, y, z'
'-x, y, -z+1/2'
'x+1/2, y+1/2, z'
'-x+1/2, y+1/2, -z+1/2'
'-x, -y, -z'
'x, -y, z-1/2'
'-x+1/2, -y+1/2, -z'
'x+1/2, -y+1/2, z-1/2'

loop_
_atom_site_type_symbol
_atom_site_label
_atom_site_fract_x
_atom_site_fract_y
_atom_site_fract_z
_atom_site_U_iso_or_equiv
_atom_site_adp_type
_atom_site_calc_flag
_atom_site_refinement_flags
_atom_site_occupancy
_atom_site_symmetry_multiplicity
O O1 0.06963(4) 0.02788(10) 0.10712(8) 0.0468(3) Uani d . 1 1
O O3 0.08806(4) 0.40608(11) -0.02173(8) 0.0555(3) Uani d . 1 1
O O2 0.00524(4) 0.11622(12) 0.06940(10) 0.0499(3) Uani d . 1 1
N N 0.03715(5) 0.18310(13) -0.08500(9) 0.0468(4) Uani d . 1 1
C C17 0.11197(5) 0.04084(15) 0.08207(11) 0.0396(4) Uani d . 1 1
H H17 0.1286 0.0899 0.1304 0.048 Uiso calc R 1 1
C C16 0.13183(5) -0.08345(15) 0.07916(11) 0.0412(4) Uani d . 1 1
O O4 0.16465(4) 0.24317(13) 0.03901(10) 0.0647(4) Uani d . 1 1
C C1 0.23651(5) -0.24458(17) 0.12311(11) 0.0453(4) Uani d . 1 1
C C2 0.19242(5) -0.22187(16) 0.09870(11) 0.0408(4) Uani d . 1 1
C C3 0.17562(5) -0.10230(15) 0.10426(10) 0.0396(4) Uani d . 1 1
O O5 0.15453(5) 0.19027(15) -0.11231(10) 0.0828(5) Uani d . 1 1
C C23 0.05729(5) 0.23187(15) 0.16533(11) 0.0387(4) Uani d . 1 1
C C25 0.07807(5) 0.32732(16) 0.03066(11) 0.0402(4) Uani d . 1 1
C C10 0.25291(6) -0.36313(19) 0.11528(12) 0.0532(5) Uani d . 1 1
C C13 0.16523(6) -0.31982(16) 0.06926(12) 0.0452(4) Uani d . 1 1
C C15 0.10609(6) -0.18228(16) 0.05246(13) 0.0496(5) Uani d . 1 1
H H15 0.0771 -0.1702 0.0375 0.060 Uiso calc R 1 1
C C22 0.04826(5) 0.14005(15) 0.08771(11) 0.0396(4) Uani d . 1 1
C C18 0.10582(5) 0.11345(15) -0.01307(11) 0.0391(4) Uani d . 1 1
C C29 0.05082(5) 0.22207(18) 0.25959(11) 0.0484(5) Uani d . 1 1
H H29 0.0407 0.1504 0.2832 0.058 Uiso calc R 1 1
C C24 0.07323(5) 0.33856(16) 0.13185(11) 0.0419(4) Uani d . 1 1
C C14 0.12230(6) -0.29750(16) 0.04743(13) 0.0510(5) Uani d . 1 1
H H14 0.1041 -0.3614 0.0290 0.061 Uiso calc R 1 1
C C4 0.20465(6) -0.00815(18) 0.13747(12) 0.0491(5) Uani d . 1 1
H H4 0.1947 0.0708 0.1417 0.059 Uiso calc R 1 1
C C5 0.24608(6) -0.0317(2) 0.16270(13) 0.0575(5) Uani d . 1 1
H H5 0.2638 0.0315 0.1855 0.069 Uiso calc R 1 1
C C28 0.05960(6) 0.3202(2) 0.31740(13) 0.0608(6) Uani d . 1 1
H H28 0.0545 0.3153 0.3805 0.073 Uiso calc R 1 1
C C21 0.08922(6) 0.03972(17) -0.10085(12) 0.0496(5) Uani d . 1 1
H H21A 0.1123 0.0165 -0.1366 0.059 Uiso calc R 1 1
H H21B 0.0747 -0.0329 -0.0831 0.059 Uiso calc R 1 1
C C6 0.26386(6) -0.1491(2) 0.15595(13) 0.0541(5) Uani d . 1 1
C C20 0.05868(6) 0.12456(18) -0.15795(12) 0.0550(5) Uani d . 1 1
H H20A 0.0737 0.1832 -0.1926 0.066 Uiso calc R 1 1
H H20B 0.0388 0.0801 -0.2022 0.066 Uiso calc R 1 1
C C26 0.08287(6) 0.43730(18) 0.19105(13) 0.0558(5) Uani d . 1 1
H H26 0.0937 0.5085 0.1682 0.067 Uiso calc R 1 1
C C30 0.14512(6) 0.18882(16) -0.02412(13) 0.0461(4) Uani d . 1 1
C C12 0.18277(7) -0.43904(19) 0.06394(14) 0.0593(5) Uani d . 1 1
H H12 0.1650 -0.5037 0.0452 0.071 Uiso calc R 1 1
C C11 0.22455(7) -0.4587(2) 0.08562(14) 0.0637(6) Uani d . 1 1
H H11 0.2351 -0.5368 0.0811 0.076 Uiso calc R 1 1
C C19 0.06708(5) 0.19699(15) 0.00068(10) 0.0375(4) Uani d . 1 1
C C32 0.00976(7) 0.28537(19) -0.11593(14) 0.0617(5) Uani d . 1 1
H H32A -0.0029 0.3173 -0.0628 0.092 Uiso calc R 1 1
H H32B -0.0122 0.2587 -0.1636 0.092 Uiso calc R 1 1
H H32C 0.0263 0.3474 -0.1418 0.092 Uiso calc R 1 1
C C9 0.29646(7) -0.3813(2) 0.13888(15) 0.0695(6) Uani d . 1 1
H H9 0.3077 -0.4585 0.1332 0.083 Uiso calc R 1 1
C C27 0.07588(7) 0.4264(2) 0.28456(13) 0.0642(6) Uani d . 1 1
H H27 0.0821 0.4909 0.3259 0.077 Uiso calc R 1 1
C C7 0.30703(7) -0.1735(3) 0.17972(16) 0.0736(7) Uani d . 1 1
H H7 0.3253 -0.1114 0.2023 0.088 Uiso calc R 1 1
C C8 0.32282(7) -0.2884(3) 0.17003(17) 0.0783(7) Uani d . 1 1
H H8 0.3517 -0.3028 0.1848 0.094 Uiso calc R 1 1
C C31 0.18922(11) 0.2689(3) -0.1309(2) 0.1279(13) Uani d . 1 1
H H31A 0.1935 0.2635 -0.1966 0.192 Uiso calc R 1 1
H H31B 0.2147 0.2442 -0.0925 0.192 Uiso calc R 1 1
H H31C 0.1825 0.3510 -0.1159 0.192 Uiso calc R 1 1
H H2 0.0041(7) 0.110(2) 0.0079(16) 0.081(7) Uiso d . 1 1

loop_
_atom_site_aniso_label
_atom_site_aniso_U_11
_atom_site_aniso_U_22
_atom_site_aniso_U_33
_atom_site_aniso_U_12
_atom_site_aniso_U_13
_atom_site_aniso_U_23
O1 0.0466(7) 0.0380(7) 0.0591(7) 0.0011(5) 0.0194(5) 0.0090(6)
O3 0.0785(9) 0.0419(7) 0.0462(7) -0.0123(7) 0.0079(6) 0.0074(6)
O2 0.0402(7) 0.0526(8) 0.0577(8) -0.0076(6) 0.0101(6) -0.0048(6)
N 0.0519(9) 0.0460(9) 0.0407(7) -0.0009(7) -0.0024(6) -0.0036(7)
C17 0.0378(9) 0.0375(10) 0.0445(9) -0.0044(8) 0.0080(7) 0.0011(7)
C16 0.0433(10) 0.0377(10) 0.0426(9) -0.0018(8) 0.0047(7) 0.0027(7)
O4 0.0629(9) 0.0629(9) 0.0671(9) -0.0265(8) 0.0021(7) 0.0046(7)
C1 0.0426(11) 0.0574(12) 0.0365(8) 0.0016(9) 0.0074(7) 0.0088(8)
C2 0.0437(10) 0.0452(10) 0.0337(8) 0.0001(8) 0.0060(7) 0.0025(7)
C3 0.0414(10) 0.0424(10) 0.0350(8) -0.0039(8) 0.0050(7) 0.0010(7)
O5 0.1044(13) 0.0818(11) 0.0715(9) -0.0397(9) 0.0505(9) -0.0140(8)
C23 0.0334(9) 0.0427(10) 0.0402(9) 0.0039(8) 0.0045(7) 0.0027(7)
C25 0.0447(10) 0.0365(10) 0.0392(8) -0.0012(8) 0.0035(7) 0.0026(7)
C10 0.0522(12) 0.0634(13) 0.0451(10) 0.0141(10) 0.0103(8) 0.0123(9)
C13 0.0527(11) 0.0380(10) 0.0440(9) 0.0029(9) 0.0013(8) 0.0020(8)
C15 0.0415(10) 0.0410(11) 0.0646(11) -0.0031(9) -0.0018(8) 0.0034(9)
C22 0.0370(10) 0.0358(10) 0.0468(9) -0.0008(7) 0.0085(7) 0.0041(7)
C18 0.0414(10) 0.0371(10) 0.0397(8) -0.0041(8) 0.0087(7) -0.0025(7)
C29 0.0442(10) 0.0612(12) 0.0399(9) 0.0072(9) 0.0046(7) 0.0085(9)
C24 0.0469(10) 0.0391(10) 0.0393(8) 0.0012(8) 0.0035(7) -0.0036(8)
C14 0.0511(12) 0.0347(10) 0.0642(11) -0.0068(8) -0.0061(9) 0.0029(9)
C4 0.0476(11) 0.0477(11) 0.0517(10) -0.0047(9) 0.0039(8) -0.0019(8)
C5 0.0487(12) 0.0633(14) 0.0594(11) -0.0167(10) 0.0009(9) 0.0015(10)
C28 0.0600(13) 0.0856(16) 0.0369(9) 0.0064(12) 0.0066(8) -0.0028(10)
C21 0.0592(12) 0.0443(11) 0.0462(9) -0.0039(9) 0.0103(8) -0.0077(8)
C6 0.0433(11) 0.0684(14) 0.0510(10) -0.0006(10) 0.0075(8) 0.0128(10)
C20 0.0718(13) 0.0519(12) 0.0400(9) -0.0019(10) 0.0009(9) -0.0079(8)
C26 0.0668(13) 0.0486(12) 0.0515(11) -0.0036(10) 0.0039(9) -0.0078(9)
C30 0.0496(11) 0.0405(10) 0.0505(10) -0.0034(9) 0.0153(9) 0.0007(8)
C12 0.0681(14) 0.0445(12) 0.0634(12) 0.0053(10) -0.0009(10) -0.0007(9)
C11 0.0729(15) 0.0534(13) 0.0647(12) 0.0182(12) 0.0071(11) 0.0018(10)
C19 0.0424(10) 0.0343(9) 0.0358(8) -0.0038(7) 0.0040(7) -0.0005(7)
C32 0.0629(13) 0.0666(14) 0.0523(11) 0.0053(11) -0.0078(9) -0.0007(10)
C9 0.0585(14) 0.0812(17) 0.0708(13) 0.0222(13) 0.0164(11) 0.0211(12)
C27 0.0731(14) 0.0703(15) 0.0484(11) 0.0027(12) 0.0027(10) -0.0226(10)
C7 0.0442(13) 0.0909(19) 0.0843(15) -0.0056(12) 0.0016(11) 0.0195(13)
C8 0.0431(13) 0.103(2) 0.0890(16) 0.0141(14) 0.0087(11) 0.0327(15)
C31 0.152(3) 0.123(3) 0.126(2) -0.074(2) 0.091(2) -0.015(2)

loop_
_atom_type_symbol
_atom_type_description
_atom_type_scat_dispersion_real
_atom_type_scat_dispersion_imag
_atom_type_scat_source
C C 0.0033 0.0016 'International Tables Vol C Tables 4.2.6.8 and 6.1.1.4'
H H 0.0000 0.0000 'International Tables Vol C Tables 4.2.6.8 and 6.1.1.4'
N N 0.0061 0.0033 'International Tables Vol C Tables 4.2.6.8 and 6.1.1.4'
O O 0.0106 0.0060 'International Tables Vol C Tables 4.2.6.8 and 6.1.1.4'

loop_
_geom_angle_atom_site_label_1
_geom_angle_atom_site_label_2
_geom_angle_atom_site_label_3
_geom_angle
C22 O1 C17 107.67(12)
C22 O2 H2 97.4(15)
C20 N C32 116.09(14)
C20 N C19 109.02(14)
C32 N C19 118.45(14)
O1 C17 C16 108.71(13)
O1 C17 C18 103.69(12)
C16 C17 C18 116.93(13)
O1 C17 H17 109.1
C16 C17 H17 109.1
C18 C17 H17 109.1
C15 C16 C3 118.99(16)
C15 C16 C17 119.09(15)
C3 C16 C17 121.91(15)
C6 C1 C10 119.89(17)
C6 C1 C2 119.93(17)
C10 C1 C2 120.17(17)
C13 C2 C1 119.05(16)
C13 C2 C3 120.21(15)
C1 C2 C3 120.74(16)
C16 C3 C2 119.03(15)
C16 C3 C4 123.66(16)
C2 C3 C4 117.30(15)
C30 O5 C31 115.97(18)
C29 C23 C24 119.91(16)
C29 C23 C22 128.47(16)
C24 C23 C22 111.60(13)
O3 C25 C24 127.25(16)
O3 C25 C19 124.89(14)
C24 C25 C19 107.84(13)
C9 C10 C1 118.4(2)
C9 C10 C11 122.7(2)
C1 C10 C11 118.93(17)
C14 C13 C2 118.74(16)
C14 C13 C12 121.95(17)
C2 C13 C12 119.31(17)
C14 C15 C16 121.89(17)
C14 C15 H15 119.1
C16 C15 H15 119.1
O2 C22 O1 107.96(13)
O2 C22 C23 111.60(13)
O1 C22 C23 113.46(13)
O2 C22 C19 112.58(13)
O1 C22 C19 106.66(12)
C23 C22 C19 104.54(13)
C30 C18 C21 114.63(14)
C30 C18 C17 110.23(13)
C21 C18 C17 115.39(14)
C30 C18 C19 110.75(13)
C21 C18 C19 102.26(13)
C17 C18 C19 102.52(12)
C28 C29 C23 118.49(18)
C28 C29 H29 120.8
C23 C29 H29 120.8
C23 C24 C26 121.50(15)
C23 C24 C25 110.28(15)
C26 C24 C25 128.21(16)
C15 C14 C13 121.10(17)
C15 C14 H14 119.5
C13 C14 H14 119.5
C5 C4 C3 121.22(18)
C5 C4 H4 119.4
C3 C4 H4 119.4
C4 C5 C6 122.74(19)
C4 C5 H5 118.6
C6 C5 H5 118.6
C29 C28 C27 121.79(17)
C29 C28 H28 119.1
C27 C28 H28 119.1
C20 C21 C18 104.32(14)
C20 C21 H21A 110.9
C18 C21 H21A 110.9
C20 C21 H21B 110.9
C18 C21 H21B 110.9
H21A C21 H21B 108.9
C7 C6 C1 119.0(2)
C7 C6 C5 123.0(2)
C1 C6 C5 118.03(17)
N C20 C21 102.50(13)
N C20 H20A 111.3
C21 C20 H20A 111.3
N C20 H20B 111.3
C21 C20 H20B 111.3
H20A C20 H20B 109.2
C27 C26 C24 117.84(19)
C27 C26 H26 121.1
C24 C26 H26 121.1
O4 C30 O5 123.62(17)
O4 C30 C18 124.01(15)
O5 C30 C18 112.35(16)
C11 C12 C13 120.96(19)
C11 C12 H12 119.5
C13 C12 H12 119.5
C12 C11 C10 121.56(19)
C12 C11 H11 119.2
C10 C11 H11 119.2
N C19 C25 115.83(13)
N C19 C22 110.19(13)
C25 C19 C22 104.67(12)
N C19 C18 106.18(12)
C25 C19 C18 115.56(13)
C22 C19 C18 103.71(12)
N C32 H32A 109.5
N C32 H32B 109.5
H32A C32 H32B 109.5
N C32 H32C 109.5
H32A C32 H32C 109.5
H32B C32 H32C 109.5
C8 C9 C10 121.4(2)
C8 C9 H9 119.3
C10 C9 H9 119.3
C26 C27 C28 120.44(18)
C26 C27 H27 119.8
C28 C27 H27 119.8
C8 C7 C6 120.7(2)
C8 C7 H7 119.6
C6 C7 H7 119.6
C9 C8 C7 120.6(2)
C9 C8 H8 119.7
C7 C8 H8 119.7
O5 C31 H31A 109.5
O5 C31 H31B 109.5
H31A C31 H31B 109.5
O5 C31 H31C 109.5
H31A C31 H31C 109.5
H31B C31 H31C 109.5

loop_
_geom_bond_atom_site_label_1
_geom_bond_atom_site_label_2
_geom_bond_distance
O1 C22 1.423(2)
O1 C17 1.4340(18)
O3 C25 1.2090(19)
O2 C22 1.384(2)
O2 H2 0.87(2)
N C20 1.455(2)
N C32 1.460(2)
N C19 1.464(2)
C17 C16 1.511(2)
C17 C18 1.563(2)
C17 H17 0.9800
C16 C15 1.389(2)
C16 C3 1.409(2)
O4 C30 1.192(2)
C1 C6 1.410(3)
C1 C10 1.416(3)
C1 C2 1.423(2)
C2 C13 1.415(2)
C2 C3 1.428(2)
C3 C4 1.432(2)
O5 C30 1.319(2)
O5 C31 1.448(3)
C23 C29 1.381(2)
C23 C24 1.386(2)
C23 C22 1.500(2)
C25 C24 1.467(2)
C25 C19 1.529(2)
C10 C9 1.398(3)
C10 C11 1.418(3)
C13 C14 1.383(2)
C13 C12 1.433(3)
C15 C14 1.376(3)
C15 H15 0.9300
C22 C19 1.563(2)
C18 C30 1.521(2)
C18 C21 1.531(2)
C18 C19 1.565(2)
C29 C28 1.368(3)
C29 H29 0.9300
C24 C26 1.389(2)
C14 H14 0.9300
C4 C5 1.347(3)
C4 H4 0.9300
C5 C6 1.420(3)
C5 H5 0.9300
C28 C27 1.382(3)
C28 H28 0.9300
C21 C20 1.514(3)
C21 H21A 0.9700
C21 H21B 0.9700
C6 C7 1.398(3)
C20 H20A 0.9700
C20 H20B 0.9700
C26 C27 1.376(3)
C26 H26 0.9300
C12 C11 1.343(3)
C12 H12 0.9300
C11 H11 0.9300
C32 H32A 0.9600
C32 H32B 0.9600
C32 H32C 0.9600
C9 C8 1.364(3)
C9 H9 0.9300
C27 H27 0.9300
C7 C8 1.375(3)
C7 H7 0.9300
C8 H8 0.9300
C31 H31A 0.9600
C31 H31B 0.9600
C31 H31C 0.9600

loop_
_geom_hbond_atom_site_label_D
_geom_hbond_atom_site_label_H
_geom_hbond_atom_site_label_A
_geom_hbond_site_symmetry_A
_geom_hbond_distance_DH
_geom_hbond_distance_HA
_geom_hbond_distance_DA
_geom_hbond_angle_DHA
C27 H27 O3 6_566 0.93 2.43 3.299(2) 155.4
O2 H2 N . 0.87(2) 1.95(2) 2.6217(19) 133(2)

loop_
_geom_torsion_atom_site_label_1
_geom_torsion_atom_site_label_2
_geom_torsion_atom_site_label_3
_geom_torsion_atom_site_label_4
_geom_torsion
C22 O1 C17 C16 -166.42(13)
C22 O1 C17 C18 -41.34(15)
O1 C17 C16 C15 31.7(2)
C18 C17 C16 C15 -85.17(19)
O1 C17 C16 C3 -147.21(14)
C18 C17 C16 C3 95.89(18)
C6 C1 C2 C13 -177.65(15)
C10 C1 C2 C13 1.8(2)
C6 C1 C2 C3 2.0(2)
C10 C1 C2 C3 -178.61(14)
C15 C16 C3 C2 1.9(2)
C17 C16 C3 C2 -179.16(14)
C15 C16 C3 C4 -176.69(16)
C17 C16 C3 C4 2.3(2)
C13 C2 C3 C16 -0.6(2)
C1 C2 C3 C16 179.76(14)
C13 C2 C3 C4 178.05(14)
C1 C2 C3 C4 -1.6(2)
C6 C1 C10 C9 -1.3(2)
C2 C1 C10 C9 179.25(15)
C6 C1 C10 C11 177.55(16)
C2 C1 C10 C11 -1.9(2)
C1 C2 C13 C14 178.75(15)
C3 C2 C13 C14 -0.9(2)
C1 C2 C13 C12 -0.5(2)
C3 C2 C13 C12 179.85(15)
C3 C16 C15 C14 -1.7(3)
C17 C16 C15 C14 179.29(16)
C17 O1 C22 O2 153.13(13)
C17 O1 C22 C23 -82.64(15)
C17 O1 C22 C19 31.92(16)
C29 C23 C22 O2 64.5(2)
C24 C23 C22 O2 -113.96(16)
C29 C23 C22 O1 -57.7(2)
C24 C23 C22 O1 123.81(15)
C29 C23 C22 C19 -173.51(16)
C24 C23 C22 C19 8.00(18)
O1 C17 C18 C30 151.21(13)
C16 C17 C18 C30 -89.18(17)
O1 C17 C18 C21 -76.99(16)
C16 C17 C18 C21 42.6(2)
O1 C17 C18 C19 33.26(15)
C16 C17 C18 C19 152.87(14)
C24 C23 C29 C28 1.4(3)
C22 C23 C29 C28 -176.98(17)
C29 C23 C24 C26 -0.2(3)
C22 C23 C24 C26 178.41(16)
C29 C23 C24 C25 179.07(15)
C22 C23 C24 C25 -2.3(2)
O3 C25 C24 C23 173.97(17)
C19 C25 C24 C23 -4.64(19)
O3 C25 C24 C26 -6.8(3)
C19 C25 C24 C26 174.59(18)
C16 C15 C14 C13 0.2(3)
C2 C13 C14 C15 1.1(3)
C12 C13 C14 C15 -179.64(17)
C16 C3 C4 C5 178.38(16)
C2 C3 C4 C5 -0.2(2)
C3 C4 C5 C6 1.7(3)
C23 C29 C28 C27 -2.0(3)
C30 C18 C21 C20 -89.05(18)
C17 C18 C21 C20 141.26(15)
C19 C18 C21 C20 30.85(16)
C10 C1 C6 C7 0.4(3)
C2 C1 C6 C7 179.86(16)
C10 C1 C6 C5 180.00(16)
C2 C1 C6 C5 -0.6(2)
C4 C5 C6 C7 178.29(18)
C4 C5 C6 C1 -1.3(3)
C32 N C20 C21 170.80(15)
C19 N C20 C21 33.93(18)
C18 C21 C20 N -40.11(18)
C23 C24 C26 C27 -0.4(3)
C25 C24 C26 C27 -179.51(18)
C31 O5 C30 O4 -3.6(3)
C31 O5 C30 C18 174.6(2)
C21 C18 C30 O4 -173.00(18)
C17 C18 C30 O4 -40.8(2)
C19 C18 C30 O4 71.9(2)
C21 C18 C30 O5 8.9(2)
C17 C18 C30 O5 141.05(16)
C19 C18 C30 O5 -106.19(17)
C14 C13 C12 C11 -179.88(18)
C2 C13 C12 C11 -0.6(3)
C13 C12 C11 C10 0.5(3)
C9 C10 C11 C12 179.54(18)
C1 C10 C11 C12 0.7(3)
C20 N C19 C25 115.29(16)
C32 N C19 C25 -20.4(2)
C20 N C19 C22 -126.17(15)
C32 N C19 C22 98.12(17)
C20 N C19 C18 -14.48(17)
C32 N C19 C18 -150.18(15)
O3 C25 C19 N -47.9(2)
C24 C25 C19 N 130.74(15)
O3 C25 C19 C22 -169.45(16)
C24 C25 C19 C22 9.20(17)
O3 C25 C19 C18 77.2(2)
C24 C25 C19 C18 -104.17(15)
O2 C22 C19 N -14.03(19)
O1 C22 C19 N 104.20(15)
C23 C22 C19 N -135.34(14)
O2 C22 C19 C25 111.15(15)
O1 C22 C19 C25 -130.62(13)
C23 C22 C19 C25 -10.16(16)
O2 C22 C19 C18 -127.32(14)
O1 C22 C19 C18 -9.09(16)
C23 C22 C19 C18 111.37(13)
C30 C18 C19 N 111.87(15)
C21 C18 C19 N -10.71(16)
C17 C18 C19 N -130.55(13)
C30 C18 C19 C25 -18.05(18)
C21 C18 C19 C25 -140.62(14)
C17 C18 C19 C25 99.53(14)
C30 C18 C19 C22 -131.98(14)
C21 C18 C19 C22 105.45(14)
C17 C18 C19 C22 -14.40(15)
C1 C10 C9 C8 0.9(3)
C11 C10 C9 C8 -177.93(19)
C24 C26 C27 C28 -0.3(3)
C29 C28 C27 C26 1.5(3)
C1 C6 C7 C8 0.9(3)
C5 C6 C7 C8 -178.6(2)
C10 C9 C8 C7 0.5(3)
C6 C7 C8 C9 -1.4(3)
